data_7108223
loop_
_publ_author_name
'Teng Zhang'
'Feijie Song'
'Wenbin Lin'

_publ_section_title
;
 Blocking bimolecular activation pathways leads to different
 regioselectivity in metal-organic framework catalysis
;
_journal_name_full Chem.Commun.
_journal_page_first 8766
_journal_paper_doi 10.1039/c2cc34033j
_journal_volume 48
_journal_year 2012
_chemical_formula_sum 'C180 Co6 N12 O44 Zn8'
_chemical_formula_weight 3910.46
_chemical_name_systematic
;
?
;
_space_group_IT_number 209
_symmetry_cell_setting cubic
_symmetry_space_group_name_Hall 'F 4 2 3'
_symmetry_space_group_name_H-M 'F 4 3 2'
_atom_sites_solution_hydrogens none
_atom_sites_solution_primary direct
_atom_sites_solution_secondary difmap
_audit_creation_method SHELXL-97
_cell_angle_alpha 90.00
_cell_angle_beta 90.00
_cell_angle_gamma 90.00
_cell_formula_units_Z 4
_cell_length_a 41.5687(2)
_cell_length_b 41.5687(2)
_cell_length_c 41.5687(2)
_cell_measurement_temperature 100(2)
_cell_volume 71828.9(6)
_computing_structure_refinement 'SHELXL-97 (Sheldrick, 1997)'
_computing_structure_solution 'SHELXS-97 (Sheldrick, 1990)'
_diffrn_ambient_temperature 100(2)
_diffrn_measured_fraction_theta_full 1.000
_diffrn_measured_fraction_theta_max 1.000
_diffrn_radiation_monochromator graphite
_diffrn_radiation_source 'fine-focus sealed tube'
_diffrn_radiation_type CuK\a
_diffrn_radiation_wavelength 1.54178
_diffrn_reflns_av_R_equivalents 0.0945
_diffrn_reflns_av_sigmaI/netI 0.0663
_diffrn_reflns_limit_h_max 22
_diffrn_reflns_limit_h_min -31
_diffrn_reflns_limit_k_max 31
_diffrn_reflns_limit_k_min -29
_diffrn_reflns_limit_l_max 30
_diffrn_reflns_limit_l_min -29
_diffrn_reflns_number 25931
_diffrn_reflns_theta_full 36.30
_diffrn_reflns_theta_max 36.30
_diffrn_reflns_theta_min 1.84
_exptl_absorpt_coefficient_mu 1.506
_exptl_absorpt_correction_type numerical
_exptl_absorpt_process_details SADABS
_exptl_crystal_density_diffrn 0.362
_exptl_crystal_density_method 'not measured'
_exptl_crystal_F_000 7672
_exptl_crystal_size_max 0.4
_exptl_crystal_size_mid 0.4
_exptl_crystal_size_min 0.4
_refine_diff_density_max 0.461
_refine_diff_density_min -0.388
_refine_diff_density_rms 0.056
_refine_ls_abs_structure_details 'Flack H D (1983), Acta Cryst. A39, 876-881'
_refine_ls_abs_structure_Flack 0.40(19)
_refine_ls_extinction_method none
_refine_ls_goodness_of_fit_ref 1.811
_refine_ls_hydrogen_treatment none
_refine_ls_matrix_type full
_refine_ls_number_parameters 39
_refine_ls_number_reflns 1459
_refine_ls_number_restraints 38
_refine_ls_restrained_S_all 1.859
_refine_ls_R_factor_all 0.1927
_refine_ls_R_factor_gt 0.1222
_refine_ls_shift/su_max 0.008
_refine_ls_shift/su_mean 0.001
_refine_ls_structure_factor_coef Fsqd
_refine_ls_weighting_details 'calc w=1/[\s^2^(Fo^2^)+(0.1000P)^2^+0.0000P] where P=(Fo^2^+2Fc^2^)/3'
_refine_ls_weighting_scheme calc
_refine_ls_wR_factor_gt 0.3281
_refine_ls_wR_factor_ref 0.3434
_reflns_number_gt 771
_reflns_number_total 1459
_reflns_threshold_expression >2sigma(I)
_cod_data_source_file c2cc34033j.txt
_cod_data_source_block col1salen_f432
_cod_original_sg_symbol_H-M F432
_cod_database_code 7108223

loop_
_symmetry_equiv_pos_as_xyz
'x, y, z'
'-x, -y, z'
'-x, y, -z'
'x, -y, -z'
'z, x, y'
'z, -x, -y'
'-z, -x, y'
'-z, x, -y'
'y, z, x'
'-y, z, -x'
'y, -z, -x'
'-y, -z, x'
'y, x, -z'
'-y, -x, -z'
'y, -x, z'
'-y, x, z'
'x, z, -y'
'-x, z, y'
'-x, -z, -y'
'x, -z, y'
'z, y, -x'
'z, -y, x'
'-z, y, x'
'-z, -y, -x'
'x, y+1/2, z+1/2'
'-x, -y+1/2, z+1/2'
'-x, y+1/2, -z+1/2'
'x, -y+1/2, -z+1/2'
'z, x+1/2, y+1/2'
'z, -x+1/2, -y+1/2'
'-z, -x+1/2, y+1/2'
'-z, x+1/2, -y+1/2'
'y, z+1/2, x+1/2'
'-y, z+1/2, -x+1/2'
'y, -z+1/2, -x+1/2'
'-y, -z+1/2, x+1/2'
'y, x+1/2, -z+1/2'
'-y, -x+1/2, -z+1/2'
'y, -x+1/2, z+1/2'
'-y, x+1/2, z+1/2'
'x, z+1/2, -y+1/2'
'-x, z+1/2, y+1/2'
'-x, -z+1/2, -y+1/2'
'x, -z+1/2, y+1/2'
'z, y+1/2, -x+1/2'
'z, -y+1/2, x+1/2'
'-z, y+1/2, x+1/2'
'-z, -y+1/2, -x+1/2'
'x+1/2, y, z+1/2'
'-x+1/2, -y, z+1/2'
'-x+1/2, y, -z+1/2'
'x+1/2, -y, -z+1/2'
'z+1/2, x, y+1/2'
'z+1/2, -x, -y+1/2'
'-z+1/2, -x, y+1/2'
'-z+1/2, x, -y+1/2'
'y+1/2, z, x+1/2'
'-y+1/2, z, -x+1/2'
'y+1/2, -z, -x+1/2'
'-y+1/2, -z, x+1/2'
'y+1/2, x, -z+1/2'
'-y+1/2, -x, -z+1/2'
'y+1/2, -x, z+1/2'
'-y+1/2, x, z+1/2'
'x+1/2, z, -y+1/2'
'-x+1/2, z, y+1/2'
'-x+1/2, -z, -y+1/2'
'x+1/2, -z, y+1/2'
'z+1/2, y, -x+1/2'
'z+1/2, -y, x+1/2'
'-z+1/2, y, x+1/2'
'-z+1/2, -y, -x+1/2'
'x+1/2, y+1/2, z'
'-x+1/2, -y+1/2, z'
'-x+1/2, y+1/2, -z'
'x+1/2, -y+1/2, -z'
'z+1/2, x+1/2, y'
'z+1/2, -x+1/2, -y'
'-z+1/2, -x+1/2, y'
'-z+1/2, x+1/2, -y'
'y+1/2, z+1/2, x'
'-y+1/2, z+1/2, -x'
'y+1/2, -z+1/2, -x'
'-y+1/2, -z+1/2, x'
'y+1/2, x+1/2, -z'
'-y+1/2, -x+1/2, -z'
'y+1/2, -x+1/2, z'
'-y+1/2, x+1/2, z'
'x+1/2, z+1/2, -y'
'-x+1/2, z+1/2, y'
'-x+1/2, -z+1/2, -y'
'x+1/2, -z+1/2, y'
'z+1/2, y+1/2, -x'
'z+1/2, -y+1/2, x'
'-z+1/2, y+1/2, x'
'-z+1/2, -y+1/2, -x'

loop_
_atom_site_label
_atom_site_type_symbol
_atom_site_fract_x
_atom_site_fract_y
_atom_site_fract_z
_atom_site_U_iso_or_equiv
_atom_site_adp_type
_atom_site_occupancy
_atom_site_symmetry_multiplicity
_atom_site_calc_flag
_atom_site_refinement_flags
Zn1 Zn 0.22362(5) 0.22362(5) 0.22362(5) 0.117(2) Uani 1 3 d SU
O1C O 0.2500 0.2500 0.2500 0.058(9) Uiso 1 12 d SU
C1C C 0.1687(6) 0.2500 0.2500 0.135(10) Uiso 1 2 d SDU
O2C O 0.1796(3) 0.2274(4) 0.2354(4) 0.172(6) Uiso 1 1 d U
C1F C -0.0160 0.3034 0.3155 0.363 Uiso 0.25 1 d PU
C2F C -0.0365 0.3137 0.3464 0.374 Uiso 0.25 1 d PU
C3F C -0.0205 0.3138 0.3786 0.383 Uiso 0.25 1 d PU
C4F C 0.0136 0.3209 0.3780 0.381 Uiso 0.25 1 d PU
C5F C 0.0349 0.3135 0.3486 0.369 Uiso 0.25 1 d PU
C6F C 0.0139 0.2902 0.3243 0.361 Uiso 0.25 1 d PU
C1D C 0.1302(5) 0.2500 0.2500 0.234(13) Uiso 1 2 d SDU
C2D C 0.1138(5) 0.2579(11) 0.2782(4) 0.21(2) Uiso 0.50 1 d PDU
C3D C 0.0803(5) 0.2586(16) 0.2780(6) 0.32(2) Uiso 0.50 1 d PDU
C4D C 0.0638(5) 0.2500 0.2500 0.309 Uiso 1 2 d SDU
C5D C 0.0803(5) 0.2332(12) 0.2259(7) 0.32(3) Uiso 0.50 1 d PDU
C6D C 0.1138(5) 0.2345(14) 0.2251(7) 0.23(3) Uiso 0.50 1 d PDU
C7E C 0.0657 0.2001 0.1995 0.358 Uiso 0.50 1 d PDU
C8E C 0.0410 0.1786 0.2061 0.357 Uiso 0.50 1 d PU
C9E C 0.0550 0.2197 0.1741 0.355 Uiso 0.50 1 d PU
C10E C 0.0910 0.1818 0.1854 0.382 Uiso 0.50 1 d PU
O1E O 0.0193(5) 0.2500 0.2500 0.235 Uiso 1 2 d SDU
C11E C 0.0580 0.2688 0.3000 0.351 Uiso 0.50 1 d PDU
N1E N 0.0304 0.2854 0.2921 0.358 Uiso 0.50 1 d PDU
O1 O 0.0108(10) 0.2925(11) 0.2193(10) 0.12(2) Uiso 0.25 1 d P
Co1 Co -0.0004(12) 0.2548(3) 0.2797(3) 0.185(6) Uiso 0.25 1 d PU

loop_
_atom_site_aniso_label
_atom_site_aniso_U_11
_atom_site_aniso_U_22
_atom_site_aniso_U_33
_atom_site_aniso_U_23
_atom_site_aniso_U_13
_atom_site_aniso_U_12
Zn1 0.117(2) 0.117(2) 0.117(2) 0.0006(18) 0.0006(18) 0.0006(18)

loop_
_atom_type_symbol
_atom_type_description
_atom_type_scat_dispersion_real
_atom_type_scat_dispersion_imag
_atom_type_scat_source
C C 0.0181 0.0091 'International Tables Vol C Tables 4.2.6.8 and 6.1.1.4'
N N 0.0311 0.0180 'International Tables Vol C Tables 4.2.6.8 and 6.1.1.4'
O O 0.0492 0.0322 'International Tables Vol C Tables 4.2.6.8 and 6.1.1.4'
Co Co -2.3653 3.6143 'International Tables Vol C Tables 4.2.6.8 and 6.1.1.4'
Zn Zn -1.5491 0.6778 'International Tables Vol C Tables 4.2.6.8 and 6.1.1.4'

loop_
_geom_angle_atom_site_label_1
_geom_angle_atom_site_label_2
_geom_angle_atom_site_label_3
_geom_angle
_geom_angle_site_symmetry_1
_geom_angle_site_symmetry_3
O1C Zn1 O2C 111.1(4) . 5
O1C Zn1 O2C 111.1(4) . .
O2C Zn1 O2C 107.8(4) 5 .
O1C Zn1 O2C 111.1(4) . 9
O2C Zn1 O2C 107.8(4) 5 9
O2C Zn1 O2C 107.8(4) . 9
O1C Zn1 Zn1 35.3 . 51
O2C Zn1 Zn1 76.1(4) 5 51
O2C Zn1 Zn1 119.9(5) . 51
O2C Zn1 Zn1 128.4(5) 9 51
O1C Zn1 Zn1 35.3 . 28
O2C Zn1 Zn1 128.4(5) 5 28
O2C Zn1 Zn1 76.1(4) . 28
O2C Zn1 Zn1 119.9(5) 9 28
Zn1 Zn1 Zn1 60.0 51 28
O1C Zn1 Zn1 35.3 . 74
O2C Zn1 Zn1 119.9(5) 5 74
O2C Zn1 Zn1 128.4(5) . 74
O2C Zn1 Zn1 76.1(4) 9 74
Zn1 Zn1 Zn1 60.0 51 74
Zn1 Zn1 Zn1 60.0 28 74
Zn1 O1C Zn1 109.5 51 28
Zn1 O1C Zn1 109.471(1) 51 .
Zn1 O1C Zn1 109.471(1) 28 .
Zn1 O1C Zn1 109.471(1) 51 74
Zn1 O1C Zn1 109.471(1) 28 74
Zn1 O1C Zn1 109.5 . 74
O2C C1C O2C 136(3) . 28
O2C C1C C1D 111.9(16) . .
O2C C1C C1D 111.9(16) 28 .
C1C O2C Zn1 123.7(19) . .
C8E C1F C6F 116.5 43 18
C8E C1F C6F 127.8 43 .
C6F C1F C6F 113.0 18 .
C8E C1F N1E 72.5 43 18
C6F C1F N1E 64.7 18 18
C6F C1F N1E 117.3 . 18
C8E C1F C1F 173.0 43 18
C6F C1F C1F 58.4 18 18
C6F C1F C1F 55.8 . 18
N1E C1F C1F 100.6 18 18
C8E C1F C2F 55.6 43 .
C6F C1F C2F 118.8 18 .
C6F C1F C2F 111.5 . .
N1E C1F C2F 123.6 18 .
C1F C1F C2F 130.4 18 .
C8E C1F C5F 88.7 43 18
C6F C1F C5F 53.8 18 18
C6F C1F C5F 135.4 . 18
N1E C1F C5F 95.9 18 18
C1F C1F C5F 91.2 18 18
C2F C1F C5F 65.1 . 18
C8E C2F C3F 139.2 43 .
C8E C2F C1F 44.5 43 .
C3F C2F C1F 118.9 . .
C8E C2F C5F 85.5 43 18
C3F C2F C5F 126.8 . 18
C1F C2F C5F 68.1 . 18
C4F C3F C2F 114.9 . .
C3F C4F C5F 122.3 . .
C4F C5F C6F 107.4 . .
C4F C5F C9E 143.5 . 28
C6F C5F C9E 59.6 . 28
C4F C5F C2F 117.3 . 18
C6F C5F C2F 88.6 . 18
C9E C5F C2F 97.3 28 18
C4F C5F C1F 120.1 . 18
C6F C5F C1F 41.9 . 18
C9E C5F C1F 74.8 28 18
C2F C5F C1F 46.8 18 18
C1F C6F C1F 65.9 18 .
C1F C6F N1E 60.9 18 .
C1F C6F N1E 103.0 . .
C1F C6F C5F 84.4 18 .
C1F C6F C5F 113.4 . .
N1E C6F C5F 112.1 . .
C1F C6F C9E 98.2 18 28
C1F C6F C9E 163.7 . 28
N1E C6F C9E 64.0 . 28
C5F C6F C9E 66.4 . 28
C1F C6F Co1 89.9(3) 18 .
C1F C6F Co1 79.8(10) . .
N1E C6F Co1 50.4(9) . .
C5F C6F Co1 161.5(11) . .
C9E C6F Co1 97.2(11) 28 .
C2D C1D C2D 121.5(8) . 28
C2D C1D C6D 14(4) . 28
C2D C1D C6D 119.5(6) 28 28
C2D C1D C6D 119.5(6) . .
C2D C1D C6D 14(4) 28 .
C6D C1D C6D 121.5(8) 28 .
C2D C1D C1C 119.2(4) . .
C2D C1D C1C 119.2(4) 28 .
C6D C1D C1C 119.3(4) 28 .
C6D C1D C1C 119.3(4) . .
C6D C2D C1D 83(2) 28 .
C6D C2D C3D 89(4) 28 .
C1D C2D C3D 119.3(5) . .
C6D C2D C5D 74(4) 28 28
C1D C2D C5D 115.4(18) . 28
C3D C2D C5D 15(3) . 28
C5D C3D C11E 91(5) 28 .
C5D C3D C2D 91(3) 28 .
C11E C3D C2D 132.8(9) . .
C5D C3D C4D 82(2) 28 .
C11E C3D C4D 107.8(7) . .
C2D C3D C4D 119.2(5) . .
C5D C3D C6D 77(5) 28 28
C11E C3D C6D 131(2) . 28
C2D C3D C6D 14(4) . 28
C4D C3D C6D 117(2) . 28
C3D C4D C3D 121.5(8) . 28
C3D C4D C5D 16(3) . 28
C3D C4D C5D 119.1(6) 28 28
C3D C4D C5D 119.1(6) . .
C3D C4D C5D 16(3) 28 .
C5D C4D C5D 121.5(8) 28 .
C3D C4D O1E 119.3(4) . .
C3D C4D O1E 119.3(4) 28 .
C5D C4D O1E 119.2(4) 28 .
C5D C4D O1E 119.2(4) . .
C3D C5D C6D 87(4) 28 .
C3D C5D C4D 82(2) 28 .
C6D C5D C4D 119.0(6) . .
C3D C5D C11E 74(4) 28 28
C6D C5D C11E 129(2) . 28
C4D C5D C11E 104.7(14) . 28
C3D C5D C2D 74(3) 28 28
C6D C5D C2D 14(4) . 28
C4D C5D C2D 115.2(18) . 28
C11E C5D C2D 123(3) 28 28
C3D C5D C7E 114(4) 28 .
C6D C5D C7E 109.8(15) . .
C4D C5D C7E 129.2(14) . .
C11E C5D C7E 45.4(5) 28 .
C2D C5D C7E 115.5(12) 28 .
C2D C6D C1D 83(2) 28 .
C2D C6D C5D 93(4) 28 .
C1D C6D C5D 119.3(5) . .
C2D C6D C3D 77(5) 28 28
C1D C6D C3D 117(2) . 28
C5D C6D C3D 15(3) . 28
C11E C7E C8E 116.3 28 .
C11E C7E C9E 51.2 28 .
C8E C7E C9E 106.8 . .
C11E C7E C10E 134.7 28 .
C8E C7E C10E 106.5 . .
C9E C7E C10E 103.6 . .
C11E C7E N1E 54.4 28 28
C8E C7E N1E 61.9 . 28
C9E C7E N1E 70.2 . 28
C10E C7E N1E 162.6 . 28
C11E C7E C5D 49.5(15) 28 .
C8E C7E C5D 126.8(10) . .
C9E C7E C5D 96.7(17) . .
C10E C7E C5D 113.4(6) . .
N1E C7E C5D 83.8(7) 28 .
C1F C8E C2F 79.9 43 43
C1F C8E C7E 117.8 43 .
C2F C8E C7E 118.7 43 .
C1F C8E N1E 63.5 43 28
C2F C8E N1E 137.1 43 28
C7E C8E N1E 66.4 . 28
C11E C9E C7E 61.1 28 .
C11E C9E N1E 51.7 28 28
C7E C9E N1E 60.7 . 28
C11E C9E C6F 99.2 28 28
C7E C9E C6F 98.1 . 28
N1E C9E C6F 51.1 28 28
C11E C9E C5F 143.3 28 28
C7E C9E C5F 95.1 . 28
N1E C9E C5F 93.0 28 28
C6F C9E C5F 54.0 28 28
Co1 O1E Co1 116(4) 43 18
Co1 O1E Co1 86.2(14) 43 .
Co1 O1E Co1 59.0(11) 18 .
Co1 O1E Co1 59.0(11) 43 28
Co1 O1E Co1 86.2(14) 18 28
Co1 O1E Co1 114(4) . 28
Co1 O1E O1E 58.0(19) 43 18
Co1 O1E O1E 58.0(19) 18 18
Co1 O1E O1E 56.8(18) . 18
Co1 O1E O1E 56.8(18) 28 18
Co1 O1E C4D 122.0(19) 43 .
Co1 O1E C4D 122.0(19) 18 .
Co1 O1E C4D 123.2(18) . .
Co1 O1E C4D 123.2(18) 28 .
O1E O1E C4D 180.000(1) 18 .
C9E C11E C7E 67.6 28 28
C9E C11E C3D 143.4(7) 28 .
C7E C11E C3D 99(3) 28 .
C9E C11E N1E 85.8 28 .
C7E C11E N1E 73.6 28 .
C3D C11E N1E 124.1(18) . .
C9E C11E C5D 141.3(8) 28 28
C7E C11E C5D 85.1(18) 28 28
C3D C11E C5D 15(3) . 28
N1E C11E C5D 113.1(17) . 28
C11E N1E C1F 133.9 . 18
C11E N1E C6F 103.6 . .
C1F N1E C6F 54.5 18 .
C11E N1E C8E 103.6 . 28
C1F N1E C8E 44.0 18 28
C6F N1E C8E 87.7 . 28
C11E N1E C7E 51.9 . 28
C1F N1E C7E 89.1 18 28
C6F N1E C7E 99.9 . 28
C8E N1E C7E 51.7 28 28
C11E N1E C9E 42.5 . 28
C1F N1E C9E 94.9 18 28
C6F N1E C9E 64.8 . 28
C8E N1E C9E 85.1 28 28
C7E N1E C9E 49.1 28 28
C11E N1E Co1 107.2(10) . .
C1F N1E Co1 112.7(11) 18 .
C6F N1E Co1 91.2(8) . .
C8E N1E Co1 148.5(9) 28 .
C7E N1E Co1 158.1(11) 28 .
C9E N1E Co1 122.5(5) 28 .
C11E N1E Co1 129.9(9) . 18
C1F N1E Co1 95.4(7) 18 18
C6F N1E Co1 114.5(11) . 18
C8E N1E Co1 108.9(4) 28 18
C7E N1E Co1 140.5(10) 28 18
C9E N1E Co1 166.0(4) 28 18
Co1 N1E Co1 44.1(8) . 18
O1 O1 Co1 92(3) 43 18
O1 O1 Co1 54(3) 43 28
Co1 O1 Co1 66.5(15) 18 28
Co1 Co1 O1E 61.2(19) 18 18
Co1 Co1 O1E 59.8(19) 18 .
O1E Co1 O1E 65.3(17) 18 .
Co1 Co1 O1 152(3) 18 18
O1E Co1 O1 91(2) 18 18
O1E Co1 O1 107(2) . 18
Co1 Co1 N1E 72(2) 18 .
O1E Co1 N1E 133.2(12) 18 .
O1E Co1 N1E 87(2) . .
O1 Co1 N1E 135(2) 18 .
Co1 Co1 N1E 63(2) 18 18
O1E Co1 N1E 82.8(18) 18 18
O1E Co1 N1E 122.8(10) . 18
O1 Co1 N1E 120(3) 18 18
N1E Co1 N1E 82.5(5) . 18
Co1 Co1 O1 134(2) 18 28
O1E Co1 O1 90.5(15) 18 28
O1E Co1 O1 76.2(15) . 28
O1 Co1 O1 34(3) 18 28
N1E Co1 O1 120(3) . 28
N1E Co1 O1 153(3) 18 28
Co1 Co1 Co1 89.97(15) 18 43
O1E Co1 Co1 47.3(13) 18 43
O1E Co1 Co1 46.5(13) . 43
O1 Co1 Co1 66(2) 18 43
N1E Co1 Co1 131(4) . 43
N1E Co1 Co1 130(3) 18 43
O1 Co1 Co1 47.4(14) 28 43
Co1 Co1 C6F 96.0(11) 18 .
O1E Co1 C6F 147.9(17) 18 .
O1E Co1 C6F 125(2) . .
O1 Co1 C6F 111.3(19) 18 .
N1E Co1 C6F 38.4(3) . .
N1E Co1 C6F 66.1(4) 18 .
O1 Co1 C6F 120.9(17) 28 .
Co1 Co1 C6F 163(4) 43 .
Co1 Co1 Co1 54.2(6) 18 28
O1E Co1 Co1 32.0(19) 18 28
O1E Co1 Co1 33.2(18) . 28
O1 Co1 Co1 100(2) 18 28
N1E Co1 Co1 112.3(7) . 28
N1E Co1 Co1 103.9(7) 18 28
O1 Co1 Co1 82.3(14) 28 28
Co1 Co1 Co1 35.8(6) 43 28
C6F Co1 Co1 147.8(9) . 28

loop_
_geom_bond_atom_site_label_1
_geom_bond_atom_site_label_2
_geom_bond_distance
_geom_bond_site_symmetry_2
Zn1 O1C 1.900(4) .
Zn1 O2C 1.902(12) 5
Zn1 O2C 1.902(12) .
Zn1 O2C 1.902(12) 9
Zn1 Zn1 3.102(6) 51
Zn1 Zn1 3.102(6) 28
Zn1 Zn1 3.102(6) 74
O1C Zn1 1.900(4) 51
O1C Zn1 1.900(4) 28
O1C Zn1 1.900(4) 74
C1C O2C 1.205(13) .
C1C O2C 1.205(13) 28
C1C C1D 1.60(2) .
C1F C8E 1.1387 43
C1F C6F 1.3651 18
C1F C6F 1.4056 .
C1F N1E 1.4653 18
C1F C1F 1.5069 18
C1F C2F 1.5994 .
C1F C5F 2.0360 18
C2F C8E 1.3400 43
C2F C3F 1.4958 .
C2F C5F 1.9907 18
C3F C4F 1.4466 .
C4F C5F 1.5431 .
C5F C6F 1.6508 .
C5F C9E 1.8707 28
C5F C2F 1.9907 18
C5F C1F 2.0360 18
C6F C1F 1.3651 18
C6F N1E 1.5159 .
C6F C9E 1.7615 28
C6F Co1 2.440(18) .
C1D C2D 1.395(5) .
C1D C2D 1.395(5) 28
C1D C6D 1.395(5) 28
C1D C6D 1.395(5) .
C2D C6D 0.35(9) 28
C2D C3D 1.395(5) .
C2D C5D 1.45(3) 28
C3D C5D 0.38(8) 28
C3D C11E 1.367(14) .
C3D C4D 1.397(5) .
C3D C6D 1.43(3) 28
C4D C3D 1.397(5) 28
C4D C5D 1.398(5) 28
C4D C5D 1.398(5) .
C4D O1E 1.85(2) .
C5D C3D 0.38(8) 28
C5D C6D 1.395(5) .
C5D C11E 1.42(3) 28
C5D C2D 1.45(3) 28
C5D C7E 1.863(19) .
C6D C2D 0.35(9) 28
C6D C3D 1.43(3) 28
C7E C11E 1.3315 28
C7E C8E 1.3892 .
C7E C9E 1.4063 .
C7E C10E 1.4242 .
C7E N1E 1.6229 28
C8E C1F 1.1387 43
C8E C2F 1.3400 43
C8E N1E 1.5619 28
C9E C11E 1.1855 28
C9E N1E 1.7501 28
C9E C6F 1.7615 28
C9E C5F 1.8707 28
O1E Co1 1.47(3) 43
O1E Co1 1.47(3) 18
O1E Co1 1.49(3) .
O1E Co1 1.49(3) 28
O1E O1E 1.60(4) 18
C11E C9E 1.1855 28
C11E C7E 1.3315 28
C11E N1E 1.3762 .
C11E C5D 1.42(3) 28
N1E C1F 1.4653 18
N1E C8E 1.5619 28
N1E C7E 1.6230 28
N1E C9E 1.7501 28
N1E Co1 1.88(3) .
N1E Co1 2.00(3) 18
O1 O1 1.13(9) 43
O1 Co1 1.63(4) 18
O1 Co1 2.02(4) 28
Co1 Co1 1.46(3) 18
Co1 O1E 1.47(3) 18
Co1 O1 1.63(4) 18
Co1 N1E 2.00(3) 18
Co1 O1 2.02(4) 28
Co1 Co1 2.03(3) 43
Co1 Co1 2.50(3) 28
